data_4348830
loop_
_publ_author_name
'Juvenal, Frank'
'Langlois, Adam'
'Bonnot, Antoine'
'Fortin, Daniel'
'Harvey, Pierre D.'

_publ_section_title
;
 Luminescent 1D- and 2D-Coordination Polymers Using CuX Salts (X = Cl, Br,
 I) and a Metal-Containing Dithioether Ligand.
;
_journal_issue 21
_journal_name_full 'Inorganic chemistry'
_journal_page_first 11096
_journal_page_last 11109
_journal_paper_doi 10.1021/acs.inorgchem.6b01703
_journal_volume 55
_journal_year 2016
_chemical_formula_sum 'C48 H64 Br4 Cu4 P4 Pt2 S4'
_chemical_formula_weight 1857.09
_space_group_crystal_system triclinic
_space_group_IT_number 1
_space_group_name_Hall 'P 1'
_space_group_name_H-M_alt 'P 1'
_atom_sites_solution_hydrogens geom
_atom_sites_solution_primary direct
_atom_sites_solution_secondary difmap
_cell_angle_alpha 87.410(6)
_cell_angle_beta 89.416(5)
_cell_angle_gamma 72.021(5)
_cell_formula_units_Z 1
_cell_length_a 11.119(3)
_cell_length_b 11.260(3)
_cell_length_c 12.801(4)
_cell_measurement_reflns_used 9466
_cell_measurement_temperature 173.(2)
_cell_measurement_theta_max 26.6394
_cell_measurement_theta_min 2.5040
_cell_volume 1522.9(7)
_computing_cell_refinement 'SAINT V8.27B (Bruker AXS Inc., 2012)'
_computing_data_collection 'Bruker Instrument Service v2012.12.0.0'
_computing_data_reduction 'SAINT V8.27B (Bruker AXS Inc., 2012)'
_computing_structure_refinement 'SHELXL-97 (Sheldrick, 2008)'
_computing_structure_solution 'SHELXS-97 (Sheldrick, 2008)'
_diffrn_ambient_temperature 173.(2)
_diffrn_detector_area_resol_mean 8.3333
_diffrn_measured_fraction_theta_full 0.977
_diffrn_measured_fraction_theta_max 0.977
_diffrn_measurement_device_type 'Bruker APEX-II'
_diffrn_measurement_method '\f or \w oscillation scans'
_diffrn_radiation_monochromator 'TRIUMPH curved-crystal'
_diffrn_radiation_type 'Mo K\a'
_diffrn_radiation_wavelength 0.71073
_diffrn_reflns_av_R_equivalents 0.0264
_diffrn_reflns_av_sigmaI/netI 0.0329
_diffrn_reflns_limit_h_max 9
_diffrn_reflns_limit_h_min -13
_diffrn_reflns_limit_k_max 14
_diffrn_reflns_limit_k_min -14
_diffrn_reflns_limit_l_max 16
_diffrn_reflns_limit_l_min -13
_diffrn_reflns_number 23141
_diffrn_reflns_theta_full 26.76
_diffrn_reflns_theta_max 26.76
_diffrn_reflns_theta_min 1.59
_diffrn_source 'fine-focus tube'
_exptl_absorpt_coefficient_mu 8.844
_exptl_absorpt_correction_T_max 0.49
_exptl_absorpt_correction_T_min 0.27
_exptl_absorpt_correction_type multi-scan
_exptl_absorpt_process_details 'SADABS V2008/1 (Bruker AXS)'
_exptl_crystal_colour 'clear light yellow'
_exptl_crystal_density_diffrn 2.025
_exptl_crystal_density_method 'not measured'
_exptl_crystal_description Prism
_exptl_crystal_F_000 888
_exptl_crystal_size_max 0.360
_exptl_crystal_size_mid 0.130
_exptl_crystal_size_min 0.070
_refine_diff_density_max 0.922
_refine_diff_density_min -0.700
_refine_ls_abs_structure_details 'Flack H D (1983), Acta Cryst. A39, 876-881'
_refine_ls_abs_structure_Flack 0.536(13)
_refine_ls_extinction_method none
_refine_ls_goodness_of_fit_ref 1.303
_refine_ls_hydrogen_treatment mixed
_refine_ls_matrix_type full
_refine_ls_number_parameters 439
_refine_ls_number_reflns 8497
_refine_ls_number_restraints 6
_refine_ls_restrained_S_all 1.303
_refine_ls_R_factor_all 0.0291
_refine_ls_R_factor_gt 0.0215
_refine_ls_shift/su_max 0.003
_refine_ls_shift/su_mean 0.000
_refine_ls_structure_factor_coef Fsqd
_refine_ls_weighting_details 'calc w=1/[\s^2^(Fo^2^)+(0.0000P)^2^+0.0000P] where P=(Fo^2^+2Fc^2^)/3'
_refine_ls_weighting_scheme calc
_refine_ls_wR_factor_gt 0.0414
_refine_ls_wR_factor_ref 0.0431
_reflns_number_gt 7391
_reflns_number_total 8497
_reflns_threshold_expression >2sigma(I)
_cod_data_source_file ic6b01703_si_006.cif
_cod_data_source_block I
_cod_original_cell_volume 1522.9(8)
_cod_database_code 4348830

loop_
_space_group_symop_operation_xyz
'x, y, z'

loop_
_atom_site_type_symbol
_atom_site_label
_atom_site_fract_x
_atom_site_fract_y
_atom_site_fract_z
_atom_site_U_iso_or_equiv
_atom_site_adp_type
_atom_site_calc_flag
_atom_site_refinement_flags
_atom_site_occupancy
_atom_site_disorder_assembly
_atom_site_disorder_group
C C1 0.9253(7) 0.2208(8) 0.4862(6) 0.0346(12) Uani d . 1.0 . .
H H1A 0.9478 0.2713 0.5385 0.052 Uiso calc R 1.0 . .
H H1B 0.9651 0.2321 0.4194 0.052 Uiso calc R 1.0 . .
H H1C 0.9551 0.1325 0.5096 0.052 Uiso calc R 1.0 . .
C C2 0.7158(15) 0.4326(17) 0.4182(13) 0.0346(12) Uani d . 1.0 . .
H H2A 0.6243 0.4732 0.4132 0.052 Uiso calc R 1.0 . .
H H2B 0.7536 0.4328 0.3487 0.052 Uiso calc R 1.0 . .
H H2C 0.7527 0.4783 0.4654 0.052 Uiso calc R 1.0 . .
C C3 0.6923(7) 0.2727(7) 0.5997(6) 0.0346(12) Uani d . 1.0 . .
H H3A 0.7365 0.3158 0.643 0.052 Uiso calc R 1.0 . .
H H3B 0.7089 0.1865 0.6271 0.052 Uiso calc R 1.0 . .
H H3C 0.6012 0.3162 0.6012 0.052 Uiso calc R 1.0 . .
C C4 0.7157(7) 0.0092(7) 0.1140(6) 0.0325(11) Uani d . 1.0 . .
H H4A 0.6828 -0.04 0.0672 0.049 Uiso calc R 1.0 . .
H H4B 0.802 -0.0387 0.1357 0.049 Uiso calc R 1.0 . .
H H4C 0.7165 0.0873 0.0774 0.049 Uiso calc R 1.0 . .
C C5 0.4603(7) 0.1029(7) 0.1772(5) 0.0325(11) Uani d . 1.0 . .
H H5A 0.4481 0.0443 0.127 0.049 Uiso calc R 1.0 . .
H H5B 0.4495 0.1844 0.1414 0.049 Uiso calc R 1.0 . .
H H5C 0.3978 0.1122 0.2333 0.049 Uiso calc R 1.0 . .
C C6 0.6321(15) -0.1089(16) 0.2821(13) 0.0325(11) Uani d . 1.0 . .
H H6A 0.5776 -0.1051 0.3433 0.049 Uiso calc R 1.0 . .
H H6B 0.7205 -0.1493 0.3027 0.049 Uiso calc R 1.0 . .
H H6C 0.6084 -0.1573 0.2286 0.049 Uiso calc R 1.0 . .
C C7 0.1037(11) -0.0988(10) 0.7763(8) 0.0673(19) Uani d . 1.0 . .
H H7A 0.1898 -0.156 0.7859 0.101 Uiso calc R 1.0 . .
H H7B 0.096 -0.0569 0.7067 0.101 Uiso calc R 1.0 . .
H H7C 0.0432 -0.1461 0.7826 0.101 Uiso calc R 1.0 . .
C C8 -0.0979(9) 0.0729(8) 0.8758(9) 0.0673(19) Uani d . 1.0 . .
H H8A -0.1291 0.1228 0.8113 0.101 Uiso calc R 1.0 . .
H H8B -0.1243 0.1253 0.9361 0.101 Uiso calc R 1.0 . .
H H8C -0.1328 0.0029 0.8818 0.101 Uiso calc R 1.0 . .
C C9 0.1095(9) -0.0711(9) 0.9951(8) 0.0673(19) Uani d . 1.0 . .
H H9A 0.1958 -0.1288 0.993 0.101 Uiso calc R 1.0 . .
H H9B 0.0501 -0.1185 1.0091 0.101 Uiso calc R 1.0 . .
H H9C 0.1033 -0.0124 1.0507 0.101 Uiso calc R 1.0 . .
C C10A 0.451(2) 0.253(3) 0.881(2) 0.0539(19) Uani d PD 0.280(8) A 1
H H10A 0.4874 0.3213 0.8713 0.081 Uiso calc PR 0.280(8) A 1
H H10B 0.5003 0.1814 0.8417 0.081 Uiso calc PR 0.280(8) A 1
H H10C 0.4515 0.2282 0.9552 0.081 Uiso calc PR 0.280(8) A 1
C C11A 0.302(3) 0.351(3) 0.692(2) 0.0539(19) Uani d PD 0.280(8) A 1
H H11A 0.2942 0.4398 0.6855 0.081 Uiso calc PR 0.280(8) A 1
H H11B 0.2382 0.3334 0.6488 0.081 Uiso calc PR 0.280(8) A 1
H H11C 0.3868 0.3016 0.6694 0.081 Uiso calc PR 0.280(8) A 1
C C12A 0.220(3) 0.452(3) 0.897(2) 0.0539(19) Uani d PD 0.280(8) A 1
H H12A 0.2219 0.4335 0.9728 0.081 Uiso calc PR 0.280(8) A 1
H H12B 0.1322 0.4944 0.8749 0.081 Uiso calc PR 0.280(8) A 1
H H12C 0.272 0.5058 0.8801 0.081 Uiso calc PR 0.280(8) A 1
C C10B 0.4092(10) 0.2799(11) 0.7430(9) 0.0539(19) Uani d PD 0.720(8) A 2
H H10D 0.443 0.3507 0.7423 0.081 Uiso calc PR 0.720(8) A 2
H H10E 0.3808 0.2705 0.6725 0.081 Uiso calc PR 0.720(8) A 2
H H10F 0.4753 0.2034 0.766 0.081 Uiso calc PR 0.720(8) A 2
C C11B 0.1786(10) 0.4686(10) 0.7903(9) 0.0539(19) Uani d PD 0.720(8) A 2
H H11D 0.2322 0.5223 0.7768 0.081 Uiso calc PR 0.720(8) A 2
H H11E 0.1191 0.5023 0.8465 0.081 Uiso calc PR 0.720(8) A 2
H H11F 0.1316 0.4658 0.7266 0.081 Uiso calc PR 0.720(8) A 2
C C12B 0.3458(11) 0.3301(11) 0.9559(8) 0.0539(19) Uani d PD 0.720(8) A 2
H H12D 0.4115 0.2532 0.9787 0.081 Uiso calc PR 0.720(8) A 2
H H12E 0.2784 0.3506 1.0082 0.081 Uiso calc PR 0.720(8) A 2
H H12F 0.3825 0.3987 0.9479 0.081 Uiso calc PR 0.720(8) A 2
C C13 0.8538(16) 0.0844(17) 0.3003(13) 0.025(2) Uani d . 1.0 . .
C C14 0.9703(15) 0.0168(18) 0.2772(14) 0.039(3) Uani d . 1.0 . .
C C15 1.0796(7) -0.0843(6) 0.2533(5) 0.0322(11) Uani d G 1.0 . .
C C16 1.0767(5) -0.1943(7) 0.2099(4) 0.0322(11) Uani d G 1.0 . .
H H16 0.9985 -0.2029 0.188 0.039 Uiso calc R 1.0 . .
C C17 1.1881(7) -0.2917(6) 0.1984(5) 0.0322(11) Uani d G 1.0 . .
H H17 1.1861 -0.3669 0.1687 0.039 Uiso calc R 1.0 . .
C C18 1.3025(5) -0.2791(7) 0.2303(6) 0.0322(11) Uani d G 1.0 . .
C C19 1.3054(6) -0.1691(9) 0.2738(7) 0.0322(11) Uani d G 1.0 . .
H H19 1.3836 -0.1605 0.2956 0.039 Uiso calc R 1.0 . .
C C20 1.1940(8) -0.0717(7) 0.2853(6) 0.0322(11) Uani d G 1.0 . .
H H20 1.196 0.0035 0.315 0.039 Uiso calc R 1.0 . .
C C21 1.4021(14) -0.5241(15) 0.1828(12) 0.043(5) Uani d . 1.0 . .
H H21A 1.3467 -0.5474 0.2344 0.065 Uiso calc R 1.0 . .
H H21B 1.4771 -0.5961 0.1723 0.065 Uiso calc R 1.0 . .
H H21C 1.3565 -0.4983 0.1163 0.065 Uiso calc R 1.0 . .
C C22 0.5020(16) 0.2424(18) 0.3997(13) 0.0243(15) Uani d . 1.0 . .
C C23 0.3968(16) 0.2933(17) 0.4246(12) 0.0243(15) Uani d . 1.0 . .
C C24 0.2693(6) 0.3962(6) 0.4289(4) 0.0243(15) Uani d G 1.0 . .
C C25 0.2800(5) 0.5135(6) 0.4464(4) 0.040(2) Uani d G 1.0 . .
H H25 0.3611 0.5247 0.4491 0.048 Uiso calc R 1.0 . .
C C26 0.1719(7) 0.6142(5) 0.4599(4) 0.038(2) Uani d G 1.0 . .
H H26 0.1792 0.6944 0.4719 0.046 Uiso calc R 1.0 . .
C C27 0.0533(5) 0.5977(7) 0.4559(5) 0.0267(18) Uani d G 1.0 . .
C C28 0.0426(6) 0.4805(8) 0.4384(5) 0.029(2) Uani d G 1.0 . .
H H28 -0.0385 0.4692 0.4357 0.035 Uiso calc R 1.0 . .
C C29 0.1506(8) 0.3797(6) 0.4249(5) 0.0285(19) Uani d G 1.0 . .
H H29 0.1433 0.2995 0.413 0.034 Uiso calc R 1.0 . .
C C30 -0.0535(14) 0.8514(17) 0.5264(13) 0.054(5) Uani d . 1.0 . .
H H30A -0.023 0.8285 0.5983 0.082 Uiso calc R 1.0 . .
H H30B -0.1286 0.9253 0.5262 0.082 Uiso calc R 1.0 . .
H H30C 0.0128 0.8701 0.4839 0.082 Uiso calc R 1.0 . .
C C31 0.3381(13) 0.0261(15) 0.8526(12) 0.020(2) Uani d . 1.0 . .
C C32 0.4463(14) -0.0671(12) 0.8656(11) 0.021(2) Uani d . 1.0 . .
C C33 0.5618(15) -0.1485(16) 0.9070(12) 0.0212(13) Uani d . 1.0 . .
C C34 0.5585(11) -0.2206(11) 1.0063(7) 0.0212(13) Uani d . 1.0 . .
H H34 0.4807 -0.2104 1.0417 0.025 Uiso calc R 1.0 . .
C C35 0.6720(10) -0.3045(11) 1.0479(8) 0.0212(13) Uani d . 1.0 . .
H H35 0.6712 -0.352 1.111 0.025 Uiso calc R 1.0 . .
C C36 0.7831(15) 0.6835(15) -0.0041(11) 0.0212(13) Uani d . 1.0 . .
C C37 0.7924(12) -0.2433(12) 0.9137(8) 0.0212(13) Uani d . 1.0 . .
H H37 0.8725 -0.2409 0.8889 0.025 Uiso calc R 1.0 . .
C C38 0.6759(9) -0.1667(10) 0.8629(9) 0.0212(13) Uani d . 1.0 . .
H H38 0.6807 -0.1282 0.7961 0.025 Uiso calc R 1.0 . .
C C39 0.9027(17) 0.5693(18) 0.1822(12) 0.036(4) Uani d . 1.0 . .
H H39A 0.8867 0.6521 0.2106 0.054 Uiso calc R 1.0 . .
H H39B 0.9774 0.5106 0.2164 0.054 Uiso calc R 1.0 . .
H H39C 0.8292 0.5402 0.1952 0.054 Uiso calc R 1.0 . .
C C40 1.0047(15) 0.3013(17) -0.1561(13) 0.0217(12) Uani d . 1.0 . .
C C41 0.9075(14) 0.3702(14) -0.1650(12) 0.0217(12) Uani d . 1.0 . .
C C42 0.7927(14) 0.4672(17) -0.2091(12) 0.0217(12) Uani d . 1.0 . .
C C43 0.6692(9) 0.4770(11) -0.1648(9) 0.0217(12) Uani d . 1.0 . .
H H43 0.6616 0.4205 -0.1096 0.026 Uiso calc R 1.0 . .
C C47 0.8005(11) 0.5412(12) -0.2905(7) 0.0217(12) Uani d . 1.0 . .
H H47 0.8813 0.5366 -0.3182 0.026 Uiso calc R 1.0 . .
C C46 0.6941(10) 0.6247(12) -0.3360(8) 0.0217(12) Uani d . 1.0 . .
H H46 0.7035 0.6771 -0.3937 0.026 Uiso calc R 1.0 . .
C C44 0.5686(11) 0.5636(13) -0.2009(7) 0.0217(12) Uani d . 1.0 . .
H H44 0.4922 0.5809 -0.1623 0.026 Uiso calc R 1.0 . .
C C45 0.5707(14) -0.3657(16) 0.7014(11) 0.0217(12) Uani d . 1.0 . .
C C48 0.4552(16) -0.2572(17) 0.5113(11) 0.031(4) Uani d . 1.0 . .
H H48A 0.5131 -0.2089 0.4943 0.047 Uiso calc R 1.0 . .
H H48B 0.3748 -0.219 0.4745 0.047 Uiso calc R 1.0 . .
H H48C 0.4927 -0.3432 0.4896 0.047 Uiso calc R 1.0 . .
Br Br1 0.25586(15) 0.07088(18) 0.56634(13) 0.0289(6) Uani d . 1.0 . .
Br Br2 0.60643(15) -0.02602(18) 0.59775(13) 0.0278(5) Uani d . 1.0 . .
Br Br3 0.75011(16) 0.34563(18) 0.10347(13) 0.0292(5) Uani d . 1.0 . .
Br Br4 1.10150(15) 0.24824(17) 0.13588(12) 0.0281(5) Uani d . 1.0 . .
Cu Cu1 0.4057(2) -0.0453(2) 0.70341(16) 0.0258(6) Uani d . 1.0 . .
Cu Cu2 0.4376(2) 0.1272(2) 0.50388(16) 0.0260(6) Uani d . 1.0 . .
Cu Cu3 0.9186(2) 0.1934(2) 0.19766(16) 0.0263(6) Uani d . 1.0 . .
Cu Cu4 0.9497(2) 0.3639(2) -0.00196(16) 0.0283(6) Uani d . 1.0 . .
P P1 0.7474(5) 0.2722(5) 0.4690(4) 0.0253(13) Uani d . 1.0 . .
P P2 0.6135(5) 0.0453(5) 0.2307(4) 0.0279(13) Uani d . 1.0 . .
P P3 0.0718(5) 0.0136(5) 0.8723(4) 0.0283(14) Uani d . 1.0 . .
P P4 0.2799(5) 0.3074(5) 0.8301(4) 0.0261(13) Uani d . 1.0 . .
Pt Pt1 0.67774(12) 0.15998(13) 0.35076(9) 0.01536(4) Uani d . 1.0 . .
Pt Pt2 0.17801(13) 0.15991(14) 0.85096(10) 0.01848(4) Uani d . 1.0 . .
S S1 1.4482(5) -0.4007(5) 0.2277(5) 0.0427(15) Uani d . 1.0 . .
S S2 -0.0947(5) 0.7198(5) 0.4710(4) 0.0376(14) Uani d . 1.0 . .
S S3 0.4269(4) -0.2585(5) 0.6551(4) 0.0253(13) Uani d . 1.0 . .
S S4 0.9289(4) 0.5782(5) 0.0481(4) 0.0253(13) Uani d . 1.0 . .

loop_
_atom_site_aniso_label
_atom_site_aniso_U_11
_atom_site_aniso_U_22
_atom_site_aniso_U_33
_atom_site_aniso_U_12
_atom_site_aniso_U_13
_atom_site_aniso_U_23
C1 0.039(3) 0.036(3) 0.032(3) -0.017(2) -0.007(2) 0.000(2)
C2 0.039(3) 0.036(3) 0.032(3) -0.017(2) -0.007(2) 0.000(2)
C3 0.039(3) 0.036(3) 0.032(3) -0.017(2) -0.007(2) 0.000(2)
C4 0.044(3) 0.024(3) 0.031(2) -0.011(2) -0.006(2) -0.005(2)
C5 0.044(3) 0.024(3) 0.031(2) -0.011(2) -0.006(2) -0.005(2)
C6 0.044(3) 0.024(3) 0.031(2) -0.011(2) -0.006(2) -0.005(2)
C7 0.081(4) 0.055(4) 0.084(4) -0.046(3) 0.027(3) -0.020(3)
C8 0.081(4) 0.055(4) 0.084(4) -0.046(3) 0.027(3) -0.020(3)
C9 0.081(4) 0.055(4) 0.084(4) -0.046(3) 0.027(3) -0.020(3)
C10A 0.059(4) 0.054(4) 0.063(4) -0.037(4) 0.024(3) -0.014(3)
C11A 0.059(4) 0.054(4) 0.063(4) -0.037(4) 0.024(3) -0.014(3)
C12A 0.059(4) 0.054(4) 0.063(4) -0.037(4) 0.024(3) -0.014(3)
C10B 0.059(4) 0.054(4) 0.063(4) -0.037(4) 0.024(3) -0.014(3)
C11B 0.059(4) 0.054(4) 0.063(4) -0.037(4) 0.024(3) -0.014(3)
C12B 0.059(4) 0.054(4) 0.063(4) -0.037(4) 0.024(3) -0.014(3)
C13 0.027(5) 0.021(5) 0.029(5) -0.010(4) -0.003(4) 0.005(4)
C14 0.022(5) 0.035(7) 0.050(6) 0.002(5) 0.009(4) 0.024(5)
C15 0.0190(19) 0.026(2) 0.049(3) -0.0031(16) 0.0061(19) 0.004(2)
C16 0.0190(19) 0.026(2) 0.049(3) -0.0031(16) 0.0061(19) 0.004(2)
C17 0.0190(19) 0.026(2) 0.049(3) -0.0031(16) 0.0061(19) 0.004(2)
C18 0.0190(19) 0.026(2) 0.049(3) -0.0031(16) 0.0061(19) 0.004(2)
C19 0.0190(19) 0.026(2) 0.049(3) -0.0031(16) 0.0061(19) 0.004(2)
C20 0.0190(19) 0.026(2) 0.049(3) -0.0031(16) 0.0061(19) 0.004(2)
C21 0.045(9) 0.021(8) 0.053(9) 0.003(6) 0.030(7) 0.006(6)
C22 0.027(3) 0.016(3) 0.022(3) 0.002(2) 0.012(2) 0.005(2)
C23 0.027(3) 0.016(3) 0.022(3) 0.002(2) 0.012(2) 0.005(2)
C24 0.027(3) 0.016(3) 0.022(3) 0.002(2) 0.012(2) 0.005(2)
C25 0.018(3) 0.035(5) 0.061(5) -0.003(3) 0.019(4) 0.008(4)
C26 0.034(4) 0.022(4) 0.057(5) -0.008(3) 0.010(4) 0.014(4)
C27 0.020(3) 0.025(4) 0.023(4) 0.008(3) 0.006(3) 0.017(3)
C28 0.020(4) 0.041(5) 0.025(4) -0.008(3) -0.010(3) 0.010(4)
C29 0.025(4) 0.026(4) 0.029(4) 0.000(3) -0.008(3) 0.000(3)
C30 0.031(8) 0.037(9) 0.089(12) 0.002(7) -0.010(8) -0.023(8)
C31 0.024(5) 0.015(4) 0.020(4) -0.001(4) -0.003(4) -0.004(3)
C32 0.034(4) 0.010(5) 0.015(4) -0.001(4) -0.005(3) -0.003(3)
C33 0.030(3) 0.016(3) 0.016(2) -0.004(2) -0.009(2) -0.0005(19)
C34 0.030(3) 0.016(3) 0.016(2) -0.004(2) -0.009(2) -0.0005(19)
C35 0.030(3) 0.016(3) 0.016(2) -0.004(2) -0.009(2) -0.0005(19)
C36 0.030(3) 0.016(3) 0.016(2) -0.004(2) -0.009(2) -0.0005(19)
C37 0.030(3) 0.016(3) 0.016(2) -0.004(2) -0.009(2) -0.0005(19)
C38 0.030(3) 0.016(3) 0.016(2) -0.004(2) -0.009(2) -0.0005(19)
C39 0.049(10) 0.020(8) 0.025(8) 0.011(7) -0.005(7) -0.015(6)
C40 0.019(2) 0.026(3) 0.019(2) -0.005(2) 0.0044(19) -0.0077(19)
C41 0.019(2) 0.026(3) 0.019(2) -0.005(2) 0.0044(19) -0.0077(19)
C42 0.019(2) 0.026(3) 0.019(2) -0.005(2) 0.0044(19) -0.0077(19)
C43 0.019(2) 0.026(3) 0.019(2) -0.005(2) 0.0044(19) -0.0077(19)
C47 0.019(2) 0.026(3) 0.019(2) -0.005(2) 0.0044(19) -0.0077(19)
C46 0.019(2) 0.026(3) 0.019(2) -0.005(2) 0.0044(19) -0.0077(19)
C44 0.019(2) 0.026(3) 0.019(2) -0.005(2) 0.0044(19) -0.0077(19)
C45 0.019(2) 0.026(3) 0.019(2) -0.005(2) 0.0044(19) -0.0077(19)
C48 0.043(9) 0.031(9) 0.020(7) -0.010(8) -0.020(6) -0.001(6)
Br1 0.0167(10) 0.0353(15) 0.0308(13) -0.0034(10) -0.0024(9) 0.0078(11)
Br2 0.0182(10) 0.0335(14) 0.0286(12) -0.0052(10) -0.0020(9) 0.0103(10)
Br3 0.0263(11) 0.0289(14) 0.0307(12) -0.0073(11) -0.0008(10) 0.0073(10)
Br4 0.0214(11) 0.0305(14) 0.0280(12) -0.0031(10) -0.0047(9) 0.0109(10)
Cu1 0.0275(14) 0.0199(14) 0.0248(14) 0.0008(12) -0.0049(11) -0.0027(11)
Cu2 0.0274(14) 0.0146(14) 0.0300(14) 0.0016(12) 0.0046(12) 0.0014(11)
Cu3 0.0257(14) 0.0273(16) 0.0229(14) -0.0045(13) 0.0069(11) 0.0032(12)
Cu4 0.0235(14) 0.0364(17) 0.0173(13) 0.0021(13) -0.0003(11) -0.0006(12)
P1 0.032(3) 0.029(3) 0.019(3) -0.015(2) -0.003(2) 0.001(2)
P2 0.045(3) 0.015(3) 0.027(3) -0.013(2) -0.012(2) -0.003(2)
P3 0.031(3) 0.022(3) 0.035(3) -0.013(3) 0.006(2) -0.003(2)
P4 0.028(3) 0.028(3) 0.024(3) -0.011(3) 0.006(2) -0.002(2)
Pt1 0.01515(8) 0.01491(9) 0.01594(9) -0.00434(6) 0.00121(6) -0.00235(7)
Pt2 0.01790(8) 0.01751(9) 0.01845(9) -0.00304(7) 0.00247(7) -0.00207(7)
S1 0.014(2) 0.027(3) 0.080(4) 0.004(2) 0.005(2) 0.001(3)
S2 0.026(3) 0.031(4) 0.047(3) 0.002(3) 0.006(2) 0.007(3)
S3 0.028(3) 0.017(3) 0.028(3) -0.004(2) -0.008(2) 0.002(2)
S4 0.020(3) 0.025(3) 0.028(3) -0.003(2) -0.003(2) 0.000(2)

loop_
_atom_type_symbol
_atom_type_description
_atom_type_scat_dispersion_real
_atom_type_scat_dispersion_imag
_atom_type_scat_source
C C 0.0033 0.0016 'International Tables Vol C Tables 4.2.6.8 and 6.1.1.4'
H H 0.0000 0.0000 'International Tables Vol C Tables 4.2.6.8 and 6.1.1.4'
Br Br -0.2901 2.4595 'International Tables Vol C Tables 4.2.6.8 and 6.1.1.4'
Cu Cu 0.3201 1.2651 'International Tables Vol C Tables 4.2.6.8 and 6.1.1.4'
P P 0.1023 0.0942 'International Tables Vol C Tables 4.2.6.8 and 6.1.1.4'
Pt Pt -1.7033 8.3905 'International Tables Vol C Tables 4.2.6.8 and 6.1.1.4'
S S 0.1246 0.1234 'International Tables Vol C Tables 4.2.6.8 and 6.1.1.4'

loop_
_geom_angle_atom_site_label_1
_geom_angle_atom_site_label_2
_geom_angle_atom_site_label_3
_geom_angle_site_symmetry_1
_geom_angle_site_symmetry_3
_geom_angle
C14 C13 Pt1 . . 169.9(14)
C14 C13 Cu3 . . 74.5(10)
Pt1 C13 Cu3 . . 115.6(9)
C13 C14 C15 . . 163.4(18)
C13 C14 Cu3 . . 68.3(10)
C15 C14 Cu3 . . 124.1(10)
C16 C15 C20 . . 120.0
C16 C15 C14 . . 124.6(10)
C20 C15 C14 . . 115.2(10)
C15 C16 C17 . . 120.0
C18 C17 C16 . . 120.0
C17 C18 C19 . . 120.0
C17 C18 S1 . . 123.7(5)
C19 C18 S1 . . 116.1(5)
C20 C19 C18 . . 120.0
C19 C20 C15 . . 120.0
C23 C22 Pt1 . . 177.2(15)
C23 C22 Cu2 . . 69.6(11)
Pt1 C22 Cu2 . . 112.5(8)
C22 C23 C24 . . 158.6(16)
C22 C23 Cu2 . . 77.0(12)
C24 C23 Cu2 . . 124.4(9)
C25 C24 C29 . . 120.0
C25 C24 C23 . . 113.6(8)
C29 C24 C23 . . 126.2(8)
C26 C25 C24 . . 120.0
C25 C26 C27 . . 120.0
C26 C27 C28 . . 120.0
C26 C27 S2 . . 124.9(5)
C28 C27 S2 . . 115.1(5)
C29 C28 C27 . . 120.0
C28 C29 C24 . . 120.0
C32 C31 Pt2 . . 173.4(14)
C32 C31 Cu1 . . 70.6(10)
Pt2 C31 Cu1 . . 115.7(7)
C31 C32 C33 . . 163.2(15)
C31 C32 Cu1 . . 72.8(10)
C33 C32 Cu1 . . 122.6(11)
C38 C33 C34 . . 116.5(13)
C38 C33 C32 . . 125.1(13)
C34 C33 C32 . . 118.5(14)
C33 C34 C35 . . 119.5(12)
C36 C35 C34 1_546 . 119.1(11)
C35 C36 C37 1_564 1_564 123.1(15)
C35 C36 S4 1_564 . 119.8(10)
C37 C36 S4 1_564 . 116.6(12)
C36 C37 C38 1_546 . 117.9(12)
C33 C38 C37 . . 122.5(11)
C41 C40 Pt2 . 1_654 173.6(17)
C41 C40 Cu4 . . 74.4(13)
Pt2 C40 Cu4 1_654 . 109.6(7)
C40 C41 C42 . . 162.6(18)
C40 C41 Cu4 . . 75.2(13)
C42 C41 Cu4 . . 119.9(11)
C41 C42 C47 . . 121.3(13)
C41 C42 C43 . . 119.5(13)
C47 C42 C43 . . 119.2(14)
C44 C43 C42 . . 120.0(12)
C46 C47 C42 . . 121.5(12)
C47 C46 C45 . 1_564 121.7(11)
C43 C44 C45 . 1_564 121.8(12)
C44 C45 C46 1_546 1_546 114.3(13)
C44 C45 S3 1_546 . 118.0(11)
C46 C45 S3 1_546 . 126.6(11)
Cu2 Br1 Cu1 . . 82.63(9)
Cu2 Br2 Cu1 . . 78.78(9)
Cu3 Br3 Cu4 . . 78.74(9)
Cu3 Br4 Cu4 . . 81.81(9)
C32 Cu1 C31 . . 36.5(5)
C32 Cu1 S3 . . 102.9(4)
C31 Cu1 S3 . . 123.5(5)
C32 Cu1 Br1 . . 145.7(4)
C31 Cu1 Br1 . . 109.2(4)
S3 Cu1 Br1 . . 99.15(14)
C32 Cu1 Br2 . . 109.9(4)
C31 Cu1 Br2 . . 128.6(4)
S3 Cu1 Br2 . . 95.94(14)
Br1 Cu1 Br2 . . 93.38(10)
C23 Cu2 C22 . . 33.4(6)
C23 Cu2 Br2 . . 142.0(5)
C22 Cu2 Br2 . . 113.0(5)
C23 Cu2 Br1 . . 114.9(5)
C22 Cu2 Br1 . . 145.6(5)
Br2 Cu2 Br1 . . 101.24(10)
C13 Cu3 C14 . . 37.2(6)
C13 Cu3 Br4 . . 145.7(5)
C14 Cu3 Br4 . . 111.8(5)
C13 Cu3 Br3 . . 112.3(5)
C14 Cu3 Br3 . . 143.9(5)
Br4 Cu3 Br3 . . 101.76(10)
C40 Cu4 C41 . . 30.4(5)
C40 Cu4 S4 . . 122.3(5)
C41 Cu4 S4 . . 108.1(4)
C40 Cu4 Br4 . . 113.3(5)
C41 Cu4 Br4 . . 143.4(4)
S4 Cu4 Br4 . . 98.38(15)
C40 Cu4 Br3 . . 126.9(5)
C41 Cu4 Br3 . . 108.0(4)
S4 Cu4 Br3 . . 95.56(14)
Br4 Cu4 Br3 . . 93.70(9)
C2 P1 C3 . . 109.3(7)
C2 P1 C1 . . 101.6(6)
C3 P1 C1 . . 102.8(4)
C2 P1 Pt1 . . 109.5(5)
C3 P1 Pt1 . . 118.2(3)
C1 P1 Pt1 . . 114.0(4)
C5 P2 C4 . . 103.3(4)
C5 P2 C6 . . 107.0(6)
C4 P2 C6 . . 100.0(7)
C5 P2 Pt1 . . 119.5(4)
C4 P2 Pt1 . . 114.3(3)
C6 P2 Pt1 . . 110.8(6)
C7 P3 C8 . . 104.2(5)
C7 P3 C9 . . 106.3(5)
C8 P3 C9 . . 102.6(5)
C7 P3 Pt2 . . 114.8(4)
C8 P3 Pt2 . . 116.6(4)
C9 P3 Pt2 . . 111.2(3)
C10B P4 C11A . . 44.2(9)
C10B P4 C12A . . 122.4(11)
C11A P4 C12A . . 106.8(13)
C10B P4 C12B . . 104.2(5)
C11A P4 C12B . . 135.1(10)
C12A P4 C12B . . 58.3(10)
C10B P4 C11B . . 103.6(5)
C11A P4 C11B . . 67.2(10)
C12A P4 C11B . . 45.8(10)
C12B P4 C11B . . 102.7(6)
C10B P4 C10A . . 58.9(8)
C11A P4 C10A . . 101.4(11)
C12A P4 C10A . . 99.9(12)
C12B P4 C10A . . 49.4(9)
C11B P4 C10A . . 129.0(9)
C10B P4 Pt2 . . 118.7(4)
C11A P4 Pt2 . . 113.8(9)
C12A P4 Pt2 . . 118.8(11)
C12B P4 Pt2 . . 109.8(4)
C11B P4 Pt2 . . 116.0(4)
C10A P4 Pt2 . . 113.9(8)
C13 Pt1 C22 . . 177.7(10)
C13 Pt1 P1 . . 90.6(5)
C22 Pt1 P1 . . 88.2(6)
C13 Pt1 P2 . . 87.8(5)
C22 Pt1 P2 . . 93.3(6)
P1 Pt1 P2 . . 178.4(3)
C31 Pt2 C40 . 1_456 177.9(9)
C31 Pt2 P4 . . 91.2(5)
C40 Pt2 P4 1_456 . 89.6(5)
C31 Pt2 P3 . . 89.8(5)
C40 Pt2 P3 1_456 . 89.4(5)
P4 Pt2 P3 . . 179.0(3)
C21 S1 C18 . . 102.0(6)
C27 S2 C30 . . 105.8(6)
C45 S3 C48 . . 101.2(8)
C45 S3 Cu1 . . 111.7(5)
C48 S3 Cu1 . . 104.5(6)
C39 S4 C36 . . 104.5(8)
C39 S4 Cu4 . . 102.0(7)
C36 S4 Cu4 . . 109.3(5)

loop_
_geom_bond_atom_site_label_1
_geom_bond_atom_site_label_2
_geom_bond_site_symmetry_2
_geom_bond_distance
C1 P1 . 1.894(9)
C2 P1 . 1.821(18)
C3 P1 . 1.776(9)
C4 P2 . 1.850(10)
C5 P2 . 1.760(9)
C6 P2 . 1.780(18)
C7 P3 . 1.759(11)
C8 P3 . 1.798(10)
C9 P3 . 1.785(11)
C10A P4 . 1.92(3)
C11A P4 . 1.84(3)
C12A P4 . 1.81(3)
C10B P4 . 1.769(11)
C11B P4 . 1.868(12)
C12B P4 . 1.836(11)
C13 C14 . 1.32(2)
C13 Pt1 . 1.992(18)
C13 Cu3 . 2.033(16)
C14 C15 . 1.427(19)
C14 Cu3 . 2.108(17)
C15 C16 . 1.39
C15 C20 . 1.39
C16 C17 . 1.39
C17 C18 . 1.39
C18 C19 . 1.39
C18 S1 . 1.770(8)
C19 C20 . 1.39
C21 S1 . 1.744(18)
C22 C23 . 1.18(2)
C22 Pt1 . 1.995(17)
C22 Cu2 . 2.091(16)
C23 C24 . 1.531(18)
C23 Cu2 . 2.011(17)
C24 C25 . 1.39
C24 C29 . 1.39
C25 C26 . 1.39
C26 C27 . 1.39
C27 C28 . 1.39
C27 S2 . 1.804(8)
C28 C29 . 1.39
C30 S2 . 1.851(18)
C31 C32 . 1.336(19)
C31 Pt2 . 1.945(15)
C31 Cu1 . 2.144(17)
C32 C33 . 1.419(19)
C32 Cu1 . 2.117(14)
C33 C38 . 1.343(18)
C33 C34 . 1.484(18)
C34 C35 . 1.415(14)
C35 C36 1_546 1.369(18)
C36 C35 1_564 1.369(18)
C36 C37 1_564 1.330(18)
C36 S4 . 1.801(15)
C37 C36 1_546 1.330(18)
C37 C38 . 1.457(15)
C39 S4 . 1.742(16)
C40 C41 . 1.12(2)
C40 Pt2 1_654 2.086(17)
C40 Cu4 . 2.145(17)
C41 C42 . 1.50(2)
C41 Cu4 . 2.137(15)
C42 C47 . 1.323(18)
C42 C43 . 1.454(16)
C43 C44 . 1.308(16)
C47 C46 . 1.378(14)
C46 C45 1_564 1.422(17)
C44 C45 1_564 1.456(18)
C45 C44 1_546 1.456(18)
C45 C46 1_546 1.422(17)
C45 S3 . 1.769(16)
C48 S3 . 1.865(16)
Br1 Cu2 . 2.416(3)
Br1 Cu1 . 2.464(3)
Br2 Cu2 . 2.410(3)
Br2 Cu1 . 2.659(3)
Br3 Cu3 . 2.404(3)
Br3 Cu4 . 2.643(3)
Br4 Cu3 . 2.416(3)
Br4 Cu4 . 2.481(3)
Cu1 S3 . 2.445(6)
Cu4 S4 . 2.466(6)
P1 Pt1 . 2.299(5)
P2 Pt1 . 2.304(5)
P3 Pt2 . 2.310(5)
P4 Pt2 . 2.286(5)
Pt2 C40 1_456 2.086(17)

loop_
_geom_torsion_atom_site_label_1
_geom_torsion_atom_site_label_2
_geom_torsion_atom_site_label_3
_geom_torsion_atom_site_label_4
_geom_torsion_site_symmetry_1
_geom_torsion_site_symmetry_4
_geom_torsion
Pt1 C13 C14 C15 . . 38.(13)
Cu3 C13 C14 C15 . . -141.(6)
Pt1 C13 C14 Cu3 . . 180.(100)
C13 C14 C15 C16 . . 24.(6)
Cu3 C14 C15 C16 . . -111.6(12)
C13 C14 C15 C20 . . -151.(6)
Cu3 C14 C15 C20 . . 74.0(14)
C20 C15 C16 C17 . . 0
C14 C15 C16 C17 . . -174.2(10)
C15 C16 C17 C18 . . 0
C16 C17 C18 C19 . . 0
C16 C17 C18 S1 . . 175.5(6)
C17 C18 C19 C20 . . 0
S1 C18 C19 C20 . . -175.8(6)
C18 C19 C20 C15 . . 0
C16 C15 C20 C19 . . 0
C14 C15 C20 C19 . . 174.7(9)
Pt1 C22 C23 C24 . . -40.(40)
Cu2 C22 C23 C24 . . -179.(5)
Pt1 C22 C23 Cu2 . . 140.(40)
C22 C23 C24 C25 . . -49.(5)
Cu2 C23 C24 C25 . . 131.3(10)
C22 C23 C24 C29 . . 136.(5)
Cu2 C23 C24 C29 . . -43.6(15)
C29 C24 C25 C26 . . 0
C23 C24 C25 C26 . . -175.3(8)
C24 C25 C26 C27 . . 0
C25 C26 C27 C28 . . 0
C25 C26 C27 S2 . . -179.5(5)
C26 C27 C28 C29 . . 0
S2 C27 C28 C29 . . 179.5(4)
C27 C28 C29 C24 . . 0
C25 C24 C29 C28 . . 0
C23 C24 C29 C28 . . 174.6(9)
Pt2 C31 C32 C33 . . -35.(15)
Cu1 C31 C32 C33 . . 158.(5)
Pt2 C31 C32 Cu1 . . 166.(11)
C31 C32 C33 C38 . . -117.(5)
Cu1 C32 C33 C38 . . 38.(2)
C31 C32 C33 C34 . . 63.(5)
Cu1 C32 C33 C34 . . -141.5(12)
C38 C33 C34 C35 . . -1.1(18)
C32 C33 C34 C35 . . 178.5(11)
C33 C34 C35 C36 . 1_546 0.7(16)
C34 C33 C38 C37 . . -5.8(18)
C32 C33 C38 C37 . . 174.6(13)
C36 C37 C38 C33 1_546 . 13.5(19)
Pt2 C40 C41 C42 1_654 . -78.(17)
Cu4 C40 C41 C42 . . 152.(6)
Pt2 C40 C41 Cu4 1_654 . 130.(15)
C40 C41 C42 C47 . . -21.(7)
Cu4 C41 C42 C47 . . 127.1(14)
C40 C41 C42 C43 . . 156.(5)
Cu4 C41 C42 C43 . . -55.6(17)
C41 C42 C43 C44 . . 178.2(13)
C47 C42 C43 C44 . . -4.5(18)
C41 C42 C47 C46 . . 175.4(12)
C43 C42 C47 C46 . . -2.(2)
C42 C47 C46 C45 . 1_564 -0.9(18)
C42 C43 C44 C45 . 1_564 13.4(19)
C33 C32 Cu1 C31 . . -172.7(16)
C31 C32 Cu1 S3 . . -129.9(8)
C33 C32 Cu1 S3 . . 57.4(11)
C31 C32 Cu1 Br1 . . -1.1(12)
C33 C32 Cu1 Br1 . . -173.9(8)
C31 C32 Cu1 Br2 . . 128.8(8)
C33 C32 Cu1 Br2 . . -43.9(11)
Pt2 C31 Cu1 C32 . . -178.3(14)
C32 C31 Cu1 S3 . . 63.7(9)
Pt2 C31 Cu1 S3 . . -114.5(7)
C32 C31 Cu1 Br1 . . 179.3(7)
Pt2 C31 Cu1 Br1 . . 1.0(9)
C32 C31 Cu1 Br2 . . -69.7(10)
Pt2 C31 Cu1 Br2 . . 112.0(6)
Cu2 Br1 Cu1 C32 . . 119.4(7)
Cu2 Br1 Cu1 C31 . . 118.7(5)
Cu2 Br1 Cu1 S3 . . -110.96(15)
Cu2 Br1 Cu1 Br2 . . -14.39(10)
Cu2 Br2 Cu1 C32 . . -139.8(4)
Cu2 Br2 Cu1 C31 . . -103.4(5)
Cu2 Br2 Cu1 S3 . . 114.16(15)
Cu2 Br2 Cu1 Br1 . . 14.59(11)
C24 C23 Cu2 C22 . . 180.(2)
C22 C23 Cu2 Br2 . . 38.0(16)
C24 C23 Cu2 Br2 . . -142.3(8)
C22 C23 Cu2 Br1 . . -161.6(11)
C24 C23 Cu2 Br1 . . 18.1(14)
Pt1 C22 Cu2 C23 . . -178.1(18)
C23 C22 Cu2 Br2 . . -155.7(11)
Pt1 C22 Cu2 Br2 . . 26.2(10)
C23 C22 Cu2 Br1 . . 30.4(18)
Pt1 C22 Cu2 Br1 . . -147.7(5)
Cu1 Br2 Cu2 C23 . . 146.7(8)
Cu1 Br2 Cu2 C22 . . 168.3(6)
Cu1 Br2 Cu2 Br1 . . -15.16(11)
Cu1 Br1 Cu2 C23 . . -151.6(5)
Cu1 Br1 Cu2 C22 . . -169.5(10)
Cu1 Br1 Cu2 Br2 . . 16.20(12)
Pt1 C13 Cu3 C14 . . -179.8(17)
C14 C13 Cu3 Br4 . . -32.5(17)
Pt1 C13 Cu3 Br4 . . 147.7(5)
C14 C13 Cu3 Br3 . . 154.8(10)
Pt1 C13 Cu3 Br3 . . -25.0(10)
C15 C14 Cu3 C13 . . 168.(2)
C13 C14 Cu3 Br4 . . 161.0(10)
C15 C14 Cu3 Br4 . . -31.5(16)
C13 C14 Cu3 Br3 . . -42.0(16)
C15 C14 Cu3 Br3 . . 125.6(11)
Cu4 Br4 Cu3 C13 . . 170.7(10)
Cu4 Br4 Cu3 C14 . . 150.3(6)
Cu4 Br4 Cu3 Br3 . . -16.19(12)
Cu4 Br3 Cu3 C13 . . -168.9(6)
Cu4 Br3 Cu3 C14 . . -143.0(9)
Cu4 Br3 Cu3 Br4 . . 15.32(11)
Pt2 C40 Cu4 C41 1_654 . -174.8(17)
C41 C40 Cu4 S4 . . -69.4(12)
Pt2 C40 Cu4 S4 1_654 . 115.8(6)
C41 C40 Cu4 Br4 . . 173.2(10)
Pt2 C40 Cu4 Br4 1_654 . -1.6(9)
C41 C40 Cu4 Br3 . . 58.9(14)
Pt2 C40 Cu4 Br3 1_654 . -116.0(6)
C42 C41 Cu4 C40 . . -170.7(19)
C40 C41 Cu4 S4 . . 123.7(12)
C42 C41 Cu4 S4 . . -47.0(12)
C40 C41 Cu4 Br4 . . -10.5(16)
C42 C41 Cu4 Br4 . . 178.8(8)
C40 C41 Cu4 Br3 . . -134.0(11)
C42 C41 Cu4 Br3 . . 55.3(11)
Cu3 Br4 Cu4 C40 . . -118.7(5)
Cu3 Br4 Cu4 C41 . . -112.9(7)
Cu3 Br4 Cu4 S4 . . 110.60(15)
Cu3 Br4 Cu4 Br3 . . 14.41(11)
Cu3 Br3 Cu4 C40 . . 108.4(6)
Cu3 Br3 Cu4 C41 . . 135.5(5)
Cu3 Br3 Cu4 S4 . . -113.42(15)
Cu3 Br3 Cu4 Br4 . . -14.62(11)
C14 C13 Pt1 C22 . . 160.(18)
Cu3 C13 Pt1 C22 . . -20.(30)
C14 C13 Pt1 P1 . . 101.(9)
Cu3 C13 Pt1 P1 . . -80.1(8)
C14 C13 Pt1 P2 . . -79.(9)
Cu3 C13 Pt1 P2 . . 99.9(8)
C23 C22 Pt1 C13 . . 60.(50)
Cu2 C22 Pt1 C13 . . -160.(20)
C23 C22 Pt1 P1 . . 120.(40)
Cu2 C22 Pt1 P1 . . -100.8(8)
C23 C22 Pt1 P2 . . -60.(40)
Cu2 C22 Pt1 P2 . . 79.2(8)
C2 P1 Pt1 C13 . . 100.9(8)
C3 P1 Pt1 C13 . . -133.1(6)
C1 P1 Pt1 C13 . . -12.2(6)
C2 P1 Pt1 C22 . . -77.1(8)
C3 P1 Pt1 C22 . . 48.9(6)
C1 P1 Pt1 C22 . . 169.8(6)
C2 P1 Pt1 P2 . . 100.(9)
C3 P1 Pt1 P2 . . -134.(9)
C1 P1 Pt1 P2 . . -13.(9)
C5 P2 Pt1 C13 . . -150.9(6)
C4 P2 Pt1 C13 . . -27.9(6)
C6 P2 Pt1 C13 . . 84.1(8)
C5 P2 Pt1 C22 . . 27.1(6)
C4 P2 Pt1 C22 . . 150.1(6)
C6 P2 Pt1 C22 . . -97.9(8)
C5 P2 Pt1 P1 . . -150.(9)
C4 P2 Pt1 P1 . . -27.(9)
C6 P2 Pt1 P1 . . 85.(9)
C32 C31 Pt2 C40 . 1_456 -144.(18)
Cu1 C31 Pt2 C40 . 1_456 20.(30)
C32 C31 Pt2 P4 . . 105.(11)
Cu1 C31 Pt2 P4 . . -89.8(7)
C32 C31 Pt2 P3 . . -75.(11)
Cu1 C31 Pt2 P3 . . 90.3(7)
C10B P4 Pt2 C31 . . 41.7(7)
C11A P4 Pt2 C31 . . 91.0(12)
C12A P4 Pt2 C31 . . -142.0(13)
C12B P4 Pt2 C31 . . -78.0(7)
C11B P4 Pt2 C31 . . 166.1(7)
C10A P4 Pt2 C31 . . -24.6(11)
C10B P4 Pt2 C40 . 1_456 -136.3(7)
C11A P4 Pt2 C40 . 1_456 -87.1(12)
C12A P4 Pt2 C40 . 1_456 40.0(13)
C12B P4 Pt2 C40 . 1_456 104.0(7)
C11B P4 Pt2 C40 . 1_456 -11.9(6)
C10A P4 Pt2 C40 . 1_456 157.3(11)
C10B P4 Pt2 P3 . . -145.(14)
C11A P4 Pt2 P3 . . -95.(15)
C12A P4 Pt2 P3 . . 32.(15)
C12B P4 Pt2 P3 . . 96.(15)
C11B P4 Pt2 P3 . . -20.(15)
C10A P4 Pt2 P3 . . 149.(14)
C7 P3 Pt2 C31 . . -56.7(7)
C8 P3 Pt2 C31 . . -178.8(7)
C9 P3 Pt2 C31 . . 64.1(6)
C7 P3 Pt2 C40 . 1_456 121.4(7)
C8 P3 Pt2 C40 . 1_456 -0.7(7)
C9 P3 Pt2 C40 . 1_456 -117.9(6)
C7 P3 Pt2 P4 . . 130.(14)
C8 P3 Pt2 P4 . . 8.(15)
C9 P3 Pt2 P4 . . -109.(15)
C17 C18 S1 C21 . . -2.1(8)
C19 C18 S1 C21 . . 173.6(6)
C26 C27 S2 C30 . . -14.8(7)
C28 C27 S2 C30 . . 165.7(6)
C44 C45 S3 C48 1_546 . -152.2(13)
C46 C45 S3 C48 1_546 . 40.2(16)
C44 C45 S3 Cu1 1_546 . 97.1(12)
C46 C45 S3 Cu1 1_546 . -70.5(14)
C32 Cu1 S3 C45 . . -49.9(7)
C31 Cu1 S3 C45 . . -83.1(7)
Br1 Cu1 S3 C45 . . 156.5(5)
Br2 Cu1 S3 C45 . . 62.1(5)
C32 Cu1 S3 C48 . . -158.5(7)
C31 Cu1 S3 C48 . . 168.3(7)
Br1 Cu1 S3 C48 . . 47.9(6)
Br2 Cu1 S3 C48 . . -46.5(6)
C35 C36 S4 C39 1_564 . -26.4(15)
C37 C36 S4 C39 1_564 . 146.0(13)
C35 C36 S4 Cu4 1_564 . 82.1(13)
C37 C36 S4 Cu4 1_564 . -105.4(12)
C40 Cu4 S4 C39 . . -172.9(8)
C41 Cu4 S4 C39 . . 157.2(8)
Br4 Cu4 S4 C39 . . -48.3(6)
Br3 Cu4 S4 C39 . . 46.2(6)
C40 Cu4 S4 C36 . . 76.9(7)
C41 Cu4 S4 C36 . . 47.1(7)
Br4 Cu4 S4 C36 . . -158.5(5)
Br3 Cu4 S4 C36 . . -63.9(5)
